data_1570850
loop_
_publ_author_name
'Vermersch, Fran&#xe7;ois'
'Wang, Victor T.'
'Abdellaoui, Mehdi'
'Jazzar, Rodolphe'
'Bertrand, Guy'

_publ_section_title
;
 Ambiphilicity of ring-expanded N-heterocyclic carbenes.
;
_journal_issue 10
_journal_name_full 'Chemical science'
_journal_page_first 3707
_journal_page_last 3710
_journal_paper_doi 10.1039/d3sc04543a
_journal_volume 15
_journal_year 2024
_chemical_formula_moiety 'C24 H32 N2 Se'
_chemical_formula_sum 'C24 H32 N2 Se'
_chemical_formula_weight 427.494
_space_group_crystal_system monoclinic
_space_group_IT_number 15
_space_group_name_Hall '-C 2yc'
_space_group_name_H-M_alt 'C 1 2/c 1'
_symmetry_Int_Tables_number 15
_atom_sites_solution_primary dual
_audit_creation_date 2023-08-20
_audit_creation_method
;
Olex2 1.5
(compiled 2023.08.17 svn.r577a77a9 for OlexSys, GUI svn.r6817)
;
_audit_update_record
;
2023-08-29 deposited with the CCDC.	2024-01-19 downloaded from the CCDC.
;
_cell_angle_alpha 90
_cell_angle_beta 110.970(2)
_cell_angle_gamma 90
_cell_formula_units_Z 8
_cell_length_a 19.8071(9)
_cell_length_b 13.3759(7)
_cell_length_c 17.5615(8)
_cell_measurement_reflns_used 9946
_cell_measurement_temperature 100.00
_cell_measurement_theta_max 26.41
_cell_measurement_theta_min 2.46
_cell_volume 4344.5(4)
_computing_cell_refinement 'SAINT V8.40B (?, 2016)'
_computing_data_reduction 'SAINT V8.40B (?, 2016)'
_computing_molecular_graphics 'Olex2 1.5 (Dolomanov et al., 2009)'
_computing_publication_material 'Olex2 1.5 (Dolomanov et al., 2009)'
_computing_structure_refinement 'olex2.refine 1.5 (Bourhis et al., 2015)'
_computing_structure_solution 'SHELXT  (Sheldrick, 2015)'
_diffrn_ambient_temperature 100.00
_diffrn_measured_fraction_theta_full 0.9997
_diffrn_measured_fraction_theta_max 0.9982
_diffrn_measurement_device_type 'Bruker APEX-II CCD'
_diffrn_measurement_method '\f and \w scans'
_diffrn_radiation_type 'Mo K\a'
_diffrn_radiation_wavelength 0.71073
_diffrn_reflns_av_R_equivalents 0.0474
_diffrn_reflns_av_unetI/netI 0.0225
_diffrn_reflns_Laue_measured_fraction_full 0.9997
_diffrn_reflns_Laue_measured_fraction_max 0.9982
_diffrn_reflns_limit_h_max 24
_diffrn_reflns_limit_h_min -24
_diffrn_reflns_limit_k_max 16
_diffrn_reflns_limit_k_min -16
_diffrn_reflns_limit_l_max 21
_diffrn_reflns_limit_l_min -21
_diffrn_reflns_number 44841
_diffrn_reflns_point_group_measured_fraction_full 0.9997
_diffrn_reflns_point_group_measured_fraction_max 0.9982
_diffrn_reflns_theta_full 25.2417
_diffrn_reflns_theta_max 26.44
_diffrn_reflns_theta_min 1.88
_diffrn_source_current 50.0
_diffrn_source_power 2.5
_diffrn_source_voltage 50.0
_diffrn_standards_number 0
_exptl_absorpt_coefficient_mu 1.739
_exptl_absorpt_correction_T_max 0.7454
_exptl_absorpt_correction_T_min 0.6253
_exptl_absorpt_correction_type multi-scan
_exptl_absorpt_process_details
;
SADABS-2016/2 (Bruker,2016/2) was used for absorption correction.
wR2(int) was 0.1540 before and 0.0564 after correction.
The Ratio of minimum to maximum transmission is 0.8389.
The \l/2 correction factor is Not present.
;
_exptl_crystal_colour yellowish
_exptl_crystal_colour_modifier yellowish
_exptl_crystal_density_diffrn 1.307
_exptl_crystal_description irregular
_exptl_crystal_F_000 1792.742
_exptl_crystal_size_max 0.1
_exptl_crystal_size_mid 0.067
_exptl_crystal_size_min 0.055
_refine_diff_density_max 0.3434
_refine_diff_density_min -0.2929
_refine_diff_density_rms 0.0553
_refine_ls_d_res_high 0.7981
_refine_ls_d_res_low 10.8385
_refine_ls_goodness_of_fit_ref 1.0371
_refine_ls_hydrogen_treatment constr
_refine_ls_matrix_type full
_refine_ls_number_constraints 47
_refine_ls_number_parameters 250
_refine_ls_number_reflns 4459
_refine_ls_number_restraints 0
_refine_ls_restrained_S_all 1.0371
_refine_ls_R_factor_all 0.0254
_refine_ls_R_factor_gt 0.0218
_refine_ls_shift/su_max -0.0005
_refine_ls_shift/su_mean 0.0000
_refine_ls_structure_factor_coef Fsqd
_refine_ls_weighting_details 'w=1/[\s^2^(Fo^2^)+(0.0225P)^2^+4.8153P] where P=(Fo^2^+2Fc^2^)/3'
_refine_ls_weighting_scheme calc
_refine_ls_wR_factor_gt 0.0539
_refine_ls_wR_factor_ref 0.0555
_reflns_Friedel_coverage 0.0
_reflns_limit_h_max 23
_reflns_limit_h_min -24
_reflns_limit_k_max 16
_reflns_limit_k_min 0
_reflns_limit_l_max 21
_reflns_limit_l_min 0
_reflns_number_gt 4052
_reflns_number_total 4459
_reflns_threshold_expression I>=2u(I)
_cod_data_source_file d3sc04543a2.cif
_cod_data_source_block 4b
_cod_depositor_comments 'Adding full bibliography for 1570844--1570850.cif.'
_cod_database_code 1570850
_olex2_refinement_description
;
1.a Secondary CH2 refined with riding coordinates:
 C3(H3a,H3b), C2(H2a,H2b), C6(H6a,H6b), C5(H5a,H5b), C4(H4a,H4b)
1.b Aromatic/amide H refined with riding coordinates:
 C20(H20), C11(H11), C18(H18), C9(H9)
1.c Idealised Me refined as rotating group:
 C15(H15a,H15b,H15c), C24(H24a,H24b,H24c), C13(H13a,H13b,H13c), C23(H23a,H23b,
 H23c), C22(H22a,H22b,H22c), C14(H14a,H14b,H14c)
;
_olex2_submission_special_instructions 'No special instructions were received'

loop_
_space_group_symop_id
_space_group_symop_operation_xyz
1 x,y,z
2 -x,y,-z+1/2
3 -x,-y,-z
4 x,-y,z-1/2
5 x+1/2,y+1/2,z
6 -x+1/2,y+1/2,-z+1/2
7 -x+1/2,-y+1/2,-z
8 x+1/2,-y+1/2,z-1/2

loop_
_atom_site_label
_atom_site_type_symbol
_atom_site_fract_x
_atom_site_fract_y
_atom_site_fract_z
_atom_site_U_iso_or_equiv
_atom_site_adp_type
_atom_site_occupancy
_atom_site_refinement_flags_posn
Se1 Se 0.277179(8) 0.278250(10) 0.718779(9) 0.01735(6) Uani 1.000000 .
N2 N 0.32965(6) 0.45309(9) 0.80698(7) 0.0130(2) Uani 1.000000 .
N1 N 0.27405(6) 0.47564(9) 0.66614(7) 0.0140(2) Uani 1.000000 .
C21 C 0.31560(8) 0.35681(10) 0.91963(9) 0.0151(3) Uani 1.000000 .
C20 C 0.34572(8) 0.29446(11) 0.98685(9) 0.0176(3) Uani 1.000000 .
H20 H 0.31707(8) 0.27531(11) 1.01776(9) 0.0211(4) Uiso 1.000000 R
C16 C 0.35926(8) 0.38548(10) 0.87573(8) 0.0139(3) Uani 1.000000 .
C1 C 0.29515(7) 0.41456(10) 0.73200(8) 0.0135(3) Uani 1.000000 .
C12 C 0.24342(8) 0.40133(11) 0.52993(9) 0.0165(3) Uani 1.000000 .
C8 C 0.14764(8) 0.45421(11) 0.57818(9) 0.0177(3) Uani 1.000000 .
C3 C 0.39056(8) 0.62023(11) 0.84966(9) 0.0191(3) Uani 1.000000 .
H3a H 0.38674(8) 0.67884(11) 0.88231(9) 0.0229(4) Uiso 1.000000 R
H3b H 0.43212(8) 0.57968(11) 0.88399(9) 0.0229(4) Uiso 1.000000 R
C10 C 0.11774(9) 0.39155(11) 0.43958(9) 0.0197(3) Uani 1.000000 .
C15 C 0.32242(8) 0.38629(12) 0.54505(9) 0.0199(3) Uani 1.000000 .
H15a H 0.32779(8) 0.3395(6) 0.5046(4) 0.0298(5) Uiso 1.000000 GR
H15b H 0.34441(15) 0.45055(18) 0.5404(7) 0.0298(5) Uiso 1.000000 GR
H15c H 0.34652(14) 0.3590(8) 0.5999(3) 0.0298(5) Uiso 1.000000 GR
C11 C 0.19100(8) 0.37678(11) 0.45516(9) 0.0183(3) Uani 1.000000 .
H11 H 0.20560(8) 0.34920(11) 0.41364(9) 0.0219(4) Uiso 1.000000 R
C24 C 0.23667(8) 0.38443(12) 0.89280(9) 0.0186(3) Uani 1.000000 .
H24a H 0.20729(9) 0.3304(4) 0.8595(6) 0.0279(5) Uiso 1.000000 GR
H24b H 0.22337(16) 0.3947(8) 0.94088(9) 0.0279(5) Uiso 1.000000 GR
H24c H 0.22807(14) 0.4461(5) 0.8606(6) 0.0279(5) Uiso 1.000000 GR
C2 C 0.32207(8) 0.55792(10) 0.83027(9) 0.0154(3) Uani 1.000000 .
H2a H 0.28281(8) 0.59032(10) 0.78510(9) 0.0185(3) Uiso 1.000000 R
H2b H 0.30749(8) 0.55753(10) 0.87862(9) 0.0185(3) Uiso 1.000000 R
C17 C 0.43021(8) 0.35201(11) 0.89735(9) 0.0173(3) Uani 1.000000 .
C6 C 0.30476(8) 0.57449(11) 0.65737(9) 0.0169(3) Uani 1.000000 .
H6a H 0.29392(8) 0.58703(11) 0.59862(9) 0.0202(4) Uiso 1.000000 R
H6b H 0.27968(8) 0.62665(11) 0.67727(9) 0.0202(4) Uiso 1.000000 R
C7 C 0.22055(8) 0.44063(10) 0.59045(8) 0.0148(3) Uani 1.000000 .
C18 C 0.45778(8) 0.28900(11) 0.96482(9) 0.0191(3) Uani 1.000000 .
H18 H 0.50616(8) 0.26578(11) 0.98016(9) 0.0229(4) Uiso 1.000000 R
C5 C 0.38664(8) 0.58652(11) 0.70246(9) 0.0189(3) Uani 1.000000 .
H5a H 0.40782(8) 0.52001(11) 0.72169(9) 0.0226(4) Uiso 1.000000 R
H5b H 0.40854(8) 0.61160(11) 0.66353(9) 0.0226(4) Uiso 1.000000 R
C19 C 0.41631(8) 0.25930(11) 1.01023(9) 0.0187(3) Uani 1.000000 .
C9 C 0.09700(8) 0.42843(11) 0.50205(9) 0.0197(3) Uani 1.000000 .
H9 H 0.04699(8) 0.43629(11) 0.49265(9) 0.0236(4) Uiso 1.000000 R
C13 C 0.12411(9) 0.49517(13) 0.64477(10) 0.0253(4) Uani 1.000000 .
H13a H 0.1414(6) 0.4511(5) 0.6924(3) 0.0380(5) Uiso 1.000000 GR
H13b H 0.1445(5) 0.5622(4) 0.6600(5) 0.0380(5) Uiso 1.000000 GR
H13c H 0.07122(9) 0.4989(8) 0.6251(3) 0.0380(5) Uiso 1.000000 GR
C23 C 0.44605(9) 0.18773(12) 1.08129(9) 0.0233(3) Uani 1.000000 .
H23a H 0.4333(5) 0.2116(5) 1.1272(3) 0.0350(5) Uiso 1.000000 GR
H23b H 0.4253(5) 0.1211(2) 1.0649(2) 0.0350(5) Uiso 1.000000 GR
H23c H 0.49878(11) 0.1842(7) 1.0978(5) 0.0350(5) Uiso 1.000000 GR
C4 C 0.40663(8) 0.65762(12) 0.77544(10) 0.0208(3) Uani 1.000000 .
H4a H 0.38037(8) 0.72130(12) 0.75706(10) 0.0250(4) Uiso 1.000000 R
H4b H 0.45896(8) 0.67243(12) 0.79300(10) 0.0250(4) Uiso 1.000000 R
C22 C 0.47575(8) 0.37742(12) 0.84723(10) 0.0239(3) Uani 1.000000 .
H22a H 0.4514(3) 0.3541(8) 0.7911(2) 0.0359(5) Uiso 1.000000 GR
H22b H 0.4825(5) 0.45001(14) 0.8472(6) 0.0359(5) Uiso 1.000000 GR
H22c H 0.5230(2) 0.3447(7) 0.8708(4) 0.0359(5) Uiso 1.000000 GR
C14 C 0.06281(10) 0.37266(13) 0.35543(10) 0.0278(4) Uani 1.000000 .
H14a H 0.0543(5) 0.4346(3) 0.3236(3) 0.0418(6) Uiso 1.000000 GR
H14b H 0.0811(3) 0.3211(7) 0.3281(3) 0.0418(6) Uiso 1.000000 GR
H14c H 0.0174(2) 0.3500(9) 0.35996(10) 0.0418(6) Uiso 1.000000 GR

loop_
_atom_site_aniso_label
_atom_site_aniso_U_11
_atom_site_aniso_U_22
_atom_site_aniso_U_33
_atom_site_aniso_U_12
_atom_site_aniso_U_13
_atom_site_aniso_U_23
Se1 0.02580(9) 0.01145(8) 0.01539(8) -0.00346(6) 0.00809(6) -0.00126(5)
N2 0.0144(6) 0.0121(6) 0.0123(6) -0.0002(5) 0.0044(5) 0.0002(5)
N1 0.0163(6) 0.0125(6) 0.0118(6) -0.0028(5) 0.0034(5) -0.0002(5)
C21 0.0178(7) 0.0126(7) 0.0142(7) -0.0010(5) 0.0050(6) -0.0021(5)
C20 0.0233(8) 0.0159(7) 0.0145(7) -0.0019(6) 0.0078(6) -0.0010(6)
C16 0.0166(7) 0.0120(7) 0.0119(7) -0.0007(5) 0.0038(6) -0.0007(5)
C1 0.0126(7) 0.0135(7) 0.0159(7) -0.0012(5) 0.0070(6) -0.0006(5)
C12 0.0212(8) 0.0125(7) 0.0164(7) -0.0008(6) 0.0075(6) 0.0025(6)
C8 0.0194(7) 0.0149(7) 0.0180(7) 0.0003(6) 0.0055(6) 0.0001(6)
C3 0.0207(8) 0.0159(7) 0.0176(7) -0.0025(6) 0.0032(6) -0.0038(6)
C10 0.0244(8) 0.0139(7) 0.0162(7) -0.0031(6) 0.0017(6) 0.0012(6)
C15 0.0216(8) 0.0220(8) 0.0185(7) -0.0014(6) 0.0101(6) -0.0003(6)
C11 0.0266(8) 0.0146(7) 0.0145(7) -0.0019(6) 0.0085(6) -0.0003(6)
C24 0.0191(8) 0.0207(8) 0.0182(7) 0.0003(6) 0.0093(6) 0.0010(6)
C2 0.0198(7) 0.0120(7) 0.0150(7) 0.0007(6) 0.0069(6) -0.0019(5)
C17 0.0174(7) 0.0155(7) 0.0182(7) -0.0017(6) 0.0053(6) -0.0018(6)
C6 0.0209(8) 0.0143(7) 0.0152(7) -0.0036(6) 0.0062(6) 0.0021(5)
C7 0.0180(7) 0.0123(7) 0.0124(7) -0.0022(6) 0.0033(6) 0.0007(5)
C18 0.0156(7) 0.0182(7) 0.0196(7) 0.0018(6) 0.0017(6) -0.0009(6)
C5 0.0196(8) 0.0180(7) 0.0209(8) -0.0038(6) 0.0096(6) 0.0001(6)
C19 0.0250(8) 0.0126(7) 0.0140(7) -0.0004(6) 0.0017(6) -0.0015(6)
C9 0.0164(7) 0.0184(7) 0.0209(8) 0.0004(6) 0.0026(6) 0.0003(6)
C13 0.0181(8) 0.0332(9) 0.0233(8) 0.0025(7) 0.0057(7) -0.0065(7)
C23 0.0299(9) 0.0175(8) 0.0178(8) 0.0013(6) 0.0027(7) 0.0017(6)
C4 0.0188(8) 0.0188(7) 0.0237(8) -0.0060(6) 0.0063(6) -0.0023(6)
C22 0.0173(8) 0.0259(8) 0.0301(9) 0.0037(6) 0.0104(7) 0.0065(7)
C14 0.0306(9) 0.0277(9) 0.0178(8) -0.0018(7) -0.0003(7) -0.0024(7)

loop_
_atom_type_symbol
_atom_type_scat_dispersion_real
_atom_type_scat_dispersion_imag
_atom_type_scat_Cromer_Mann_a1
_atom_type_scat_Cromer_Mann_a2
_atom_type_scat_Cromer_Mann_a3
_atom_type_scat_Cromer_Mann_a4
_atom_type_scat_Cromer_Mann_b1
_atom_type_scat_Cromer_Mann_b2
_atom_type_scat_Cromer_Mann_b3
_atom_type_scat_Cromer_Mann_b4
_atom_type_scat_Cromer_Mann_c
_atom_type_scat_source
_atom_type_scat_dispersion_source
C 0.00313 0.00162 2.31000 1.02000 1.58860 0.86500 20.84390 10.20750 0.56870 51.65120 0.21560 'International Tables Volume C Table 6.1.1.4 (pp. 500-502)' brennan
H 0.00000 0.00000 0.49300 0.32291 0.14019 0.04081 10.51090 26.12570 3.14236 57.79970 0.00304 'International Tables Volume C Table 6.1.1.4 (pp. 500-502)' brennan
N 0.00612 0.00332 12.21260 3.13220 2.01250 1.16630 0.00570 9.89330 28.99750 0.58260 -11.52900 'International Tables Volume C Table 6.1.1.4 (pp. 500-502)' brennan
Se -0.09313 2.23705 17.00060 5.81960 3.97310 4.35430 2.40980 0.27260 15.23720 43.81630 2.84090 'International Tables Volume C Table 6.1.1.4 (pp. 500-502)' brennan

loop_
_geom_angle_atom_site_label_1
_geom_angle_atom_site_label_2
_geom_angle_atom_site_label_3
_geom_angle
_geom_angle_site_symmetry_1
_geom_angle_site_symmetry_3
_geom_angle_publ_flag
C1 N2 C16 119.06(11) . . ?
C2 N2 C16 114.19(11) . . ?
C2 N2 C1 124.33(12) . . ?
C6 N1 C1 127.78(12) . . ?
C7 N1 C1 119.29(11) . . ?
C7 N1 C6 112.60(11) . . ?
C16 C21 C20 117.91(13) . . ?
C24 C21 C20 119.54(13) . . ?
C24 C21 C16 122.37(13) . . ?
H20 C20 C21 118.89(9) . . ?
C19 C20 C21 122.21(14) . . ?
C19 C20 H20 118.89(9) . . ?
C21 C16 N2 118.81(12) . . ?
C17 C16 N2 119.64(12) . . ?
C17 C16 C21 121.54(13) . . ?
N2 C1 Se1 120.29(10) . . ?
N1 C1 Se1 119.94(10) . . ?
N1 C1 N2 119.77(12) . . ?
C11 C12 C15 120.87(13) . . ?
C7 C12 C15 121.04(13) . . ?
C7 C12 C11 118.08(14) . . ?
C9 C8 C7 117.71(14) . . ?
C13 C8 C7 121.20(13) . . ?
C13 C8 C9 121.09(14) . . ?
H3b C3 H3a 107.5 . . ?
C2 C3 H3a 108.44(8) . . ?
C2 C3 H3b 108.44(8) . . ?
C4 C3 H3a 108.44(8) . . ?
C4 C3 H3b 108.44(8) . . ?
C4 C3 C2 115.34(12) . . ?
C9 C10 C11 118.46(14) . . ?
C14 C10 C11 120.27(14) . . ?
C14 C10 C9 121.20(15) . . ?
H15a C15 C12 109.5 . . ?
H15b C15 C12 109.5 . . ?
H15b C15 H15a 109.5 . . ?
H15c C15 C12 109.5 . . ?
H15c C15 H15a 109.5 . . ?
H15c C15 H15b 109.5 . . ?
C10 C11 C12 121.73(14) . . ?
H11 C11 C12 119.13(9) . . ?
H11 C11 C10 119.13(9) . . ?
H24a C24 C21 109.5 . . ?
H24b C24 C21 109.5 . . ?
H24b C24 H24a 109.5 . . ?
H24c C24 C21 109.5 . . ?
H24c C24 H24a 109.5 . . ?
H24c C24 H24b 109.5 . . ?
C3 C2 N2 114.14(12) . . ?
H2a C2 N2 108.72(7) . . ?
H2a C2 C3 108.72(8) . . ?
H2b C2 N2 108.72(7) . . ?
H2b C2 C3 108.72(8) . . ?
H2b C2 H2a 107.6 . . ?
C18 C17 C16 118.40(14) . . ?
C22 C17 C16 121.66(13) . . ?
C22 C17 C18 119.85(14) . . ?
H6a C6 N1 108.33(7) . . ?
H6b C6 N1 108.33(7) . . ?
H6b C6 H6a 107.4 . . ?
C5 C6 N1 115.79(12) . . ?
C5 C6 H6a 108.33(8) . . ?
C5 C6 H6b 108.33(8) . . ?
C12 C7 N1 119.27(13) . . ?
C8 C7 N1 118.47(13) . . ?
C8 C7 C12 122.08(13) . . ?
H18 C18 C17 119.11(9) . . ?
C19 C18 C17 121.79(14) . . ?
C19 C18 H18 119.11(9) . . ?
H5a C5 C6 108.77(8) . . ?
H5b C5 C6 108.77(8) . . ?
H5b C5 H5a 107.7 . . ?
C4 C5 C6 113.92(13) . . ?
C4 C5 H5a 108.77(8) . . ?
C4 C5 H5b 108.77(8) . . ?
C18 C19 C20 118.13(14) . . ?
C23 C19 C20 120.69(14) . . ?
C23 C19 C18 121.14(14) . . ?
C10 C9 C8 121.88(14) . . ?
H9 C9 C8 119.06(9) . . ?
H9 C9 C10 119.06(9) . . ?
H13a C13 C8 109.5 . . ?
H13b C13 C8 109.5 . . ?
H13b C13 H13a 109.5 . . ?
H13c C13 C8 109.5 . . ?
H13c C13 H13a 109.5 . . ?
H13c C13 H13b 109.5 . . ?
H23a C23 C19 109.5 . . ?
H23b C23 C19 109.5 . . ?
H23b C23 H23a 109.5 . . ?
H23c C23 C19 109.5 . . ?
H23c C23 H23a 109.5 . . ?
H23c C23 H23b 109.5 . . ?
C5 C4 C3 116.07(12) . . ?
H4a C4 C3 108.27(8) . . ?
H4a C4 C5 108.27(8) . . ?
H4b C4 C3 108.27(8) . . ?
H4b C4 C5 108.27(8) . . ?
H4b C4 H4a 107.4 . . ?
H22a C22 C17 109.5 . . ?
H22b C22 C17 109.5 . . ?
H22b C22 H22a 109.5 . . ?
H22c C22 C17 109.5 . . ?
H22c C22 H22a 109.5 . . ?
H22c C22 H22b 109.5 . . ?
H14a C14 C10 109.5 . . ?
H14b C14 C10 109.5 . . ?
H14b C14 H14a 109.5 . . ?
H14c C14 C10 109.5 . . ?
H14c C14 H14a 109.5 . . ?
H14c C14 H14b 109.5 . . ?

loop_
_geom_bond_atom_site_label_1
_geom_bond_atom_site_label_2
_geom_bond_distance
_geom_bond_site_symmetry_2
_geom_bond_publ_flag
Se1 C1 1.8563(14) . ?
N2 C16 1.4535(18) . ?
N2 C1 1.3500(18) . ?
N2 C2 1.4832(17) . ?
N1 C1 1.3542(18) . ?
N1 C6 1.4863(18) . ?
N1 C7 1.4495(18) . ?
C21 C20 1.393(2) . ?
C21 C16 1.402(2) . ?
C21 C24 1.508(2) . ?
C20 H20 0.9500 . ?
C20 C19 1.391(2) . ?
C16 C17 1.392(2) . ?
C12 C15 1.504(2) . ?
C12 C11 1.391(2) . ?
C12 C7 1.398(2) . ?
C8 C7 1.394(2) . ?
C8 C9 1.397(2) . ?
C8 C13 1.508(2) . ?
C3 H3a 0.9900 . ?
C3 H3b 0.9900 . ?
C3 C2 1.523(2) . ?
C3 C4 1.532(2) . ?
C10 C11 1.391(2) . ?
C10 C9 1.392(2) . ?
C10 C14 1.510(2) . ?
C15 H15a 0.9800 . ?
C15 H15b 0.9800 . ?
C15 H15c 0.9800 . ?
C11 H11 0.9500 . ?
C24 H24a 0.9800 . ?
C24 H24b 0.9800 . ?
C24 H24c 0.9800 . ?
C2 H2a 0.9900 . ?
C2 H2b 0.9900 . ?
C17 C18 1.396(2) . ?
C17 C22 1.507(2) . ?
C6 H6a 0.9900 . ?
C6 H6b 0.9900 . ?
C6 C5 1.538(2) . ?
C18 H18 0.9500 . ?
C18 C19 1.392(2) . ?
C5 H5a 0.9900 . ?
C5 H5b 0.9900 . ?
C5 C4 1.530(2) . ?
C19 C23 1.515(2) . ?
C9 H9 0.9500 . ?
C13 H13a 0.9800 . ?
C13 H13b 0.9800 . ?
C13 H13c 0.9800 . ?
C23 H23a 0.9800 . ?
C23 H23b 0.9800 . ?
C23 H23c 0.9800 . ?
C4 H4a 0.9900 . ?
C4 H4b 0.9900 . ?
C22 H22a 0.9800 . ?
C22 H22b 0.9800 . ?
C22 H22c 0.9800 . ?
C14 H14a 0.9800 . ?
C14 H14b 0.9800 . ?
C14 H14c 0.9800 . ?

loop_
_geom_torsion_atom_site_label_1
_geom_torsion_atom_site_label_2
_geom_torsion_atom_site_label_3
_geom_torsion_atom_site_label_4
_geom_torsion
_geom_torsion_site_symmetry_1
_geom_torsion_site_symmetry_2
_geom_torsion_site_symmetry_3
_geom_torsion_site_symmetry_4
_geom_torsion_publ_flag
Se1 C1 N2 C16 6.55(13) . . . . ?
Se1 C1 N2 C2 -154.73(10) . . . . ?
Se1 C1 N1 C6 -155.32(10) . . . . ?
Se1 C1 N1 C7 17.53(13) . . . . ?
N2 C16 C21 C20 -178.04(12) . . . . ?
N2 C16 C21 C24 6.79(15) . . . . ?
N2 C16 C17 C18 178.51(13) . . . . ?
N2 C16 C17 C22 -4.96(16) . . . . ?
N2 C1 N1 C6 24.23(17) . . . . ?
N2 C1 N1 C7 -162.92(13) . . . . ?
N2 C2 C3 C4 77.87(13) . . . . ?
N1 C6 C5 C4 -110.07(13) . . . . ?
N1 C7 C12 C15 5.58(15) . . . . ?
N1 C7 C12 C11 -174.23(13) . . . . ?
N1 C7 C8 C9 174.27(13) . . . . ?
N1 C7 C8 C13 -5.83(16) . . . . ?
C21 C20 C19 C18 0.72(17) . . . . ?
C21 C20 C19 C23 -177.12(14) . . . . ?
C21 C16 C17 C18 -0.43(16) . . . . ?
C21 C16 C17 C22 176.11(14) . . . . ?
C20 C19 C18 C17 -0.21(17) . . . . ?
C16 C17 C18 C19 0.07(17) . . . . ?
C12 C11 C10 C9 -2.43(17) . . . . ?
C12 C11 C10 C14 174.56(14) . . . . ?
C12 C7 C8 C9 -0.90(16) . . . . ?
C12 C7 C8 C13 179.00(14) . . . . ?
C8 C9 C10 C11 2.44(18) . . . . ?
C8 C9 C10 C14 -174.52(14) . . . . ?
C3 C4 C5 C6 70.35(14) . . . . ?
C17 C18 C19 C23 177.61(14) . . . . ?
